data_7703084
loop_
_publ_author_name
'Yang, Xiao-Gang'
'Zhai, Zhi-Min'
'Liu, Xin-Yi'
'Li, Jin-Yao'
'Li, Fei-Fei'
'Ma, Lu-Fang'

_publ_section_title
;
 Sulfur heteroatom-based MOFs with long-lasting room-temperature
 phosphorescence and high photoelectric response.
;
_journal_issue 3
_journal_name_full 'Dalton transactions (Cambridge, England : 2003)'
_journal_page_first 598
_journal_page_last 602
_journal_paper_doi 10.1039/c9dt04046c
_journal_volume 49
_journal_year 2020
_chemical_formula_moiety 'C33 H29 N3 O19 S4 Zn3.5'
_chemical_formula_sum 'C33 H29 N3 O19 S4 Zn3.5'
_chemical_formula_weight 1128.63
_space_group_crystal_system triclinic
_space_group_IT_number 2
_space_group_name_Hall '-P 1'
_space_group_name_H-M_alt 'P -1'
_atom_sites_solution_hydrogens mixed
_audit_creation_date 2019-11-26
_audit_creation_method
;
Olex2 1.3-dev
(compiled Nov 20 2019 14:42:27 for OlexSys, GUI svn.r5830)
;
_audit_update_record
;
2019-11-28 deposited with the CCDC.	2019-12-03 downloaded from the CCDC.
;
_cell_angle_alpha 66.763(6)
_cell_angle_beta 66.652(6)
_cell_angle_gamma 69.687(5)
_cell_formula_units_Z 2
_cell_length_a 15.4577(9)
_cell_length_b 16.9810(11)
_cell_length_c 19.2095(12)
_cell_measurement_reflns_used 9029
_cell_measurement_temperature 293(2)
_cell_measurement_theta_max 24.5910
_cell_measurement_theta_min 3.6320
_cell_volume 4143.6(5)
_computing_cell_refinement 'CrysAlisPro 1.171.39.46 (Rigaku OD, 2018)'
_computing_data_collection 'CrysAlisPro 1.171.39.46 (Rigaku OD, 2018)'
_computing_data_reduction 'CrysAlisPro 1.171.39.46 (Rigaku OD, 2018)'
_computing_molecular_graphics 'Olex2 1.3-dev (Dolomanov et al., 2009)'
_computing_publication_material 'Olex2 1.3-dev (Dolomanov et al., 2009)'
_computing_structure_refinement 'SHELXL 2018/3 (Sheldrick, 2015)'
_computing_structure_solution 'ShelXT (Sheldrick, 2015)'
_diffrn_ambient_temperature 293(2)
_diffrn_detector_area_resol_mean 8.0584
_diffrn_detector_type EosS2
_diffrn_measured_fraction_theta_full 0.997
_diffrn_measured_fraction_theta_max 0.997
_diffrn_measurement_details
;
List of Runs (angles in degrees, time in seconds):

  # Type    Start    End  Width  t~exp~   \w     \q     \k     \f   Frames
#--------------------------------------------------------------------------
  1  \w    -18.00  54.00   1.00    3.50    --  -13.80  77.00  60.00   72
  2  \w    -15.00  25.00   1.00    3.50    --  -13.80  77.00-150.00   40
  3  \w    -33.00  49.00   1.00    3.50    --  -13.80  77.00 -30.00   82
  4  \w    -10.00  82.00   1.00    3.50    --   14.82  77.00-180.00   92
  5  \w     -6.00  79.00   1.00    3.50    --   14.82  77.00 -60.00   85
  6  \w    -12.00  50.00   1.00    3.50    --   14.82  77.00  90.00   62
;
_diffrn_measurement_device 'four-circle diffractometer'
_diffrn_measurement_device_type 'SuperNova, Single source at offset/far, EosS2'
_diffrn_measurement_method '\w scans'
_diffrn_radiation_type MoK\a
_diffrn_radiation_wavelength 0.71073
_diffrn_reflns_av_R_equivalents 0.0865
_diffrn_reflns_av_unetI/netI 0.1185
_diffrn_reflns_Laue_measured_fraction_full 0.997
_diffrn_reflns_Laue_measured_fraction_max 0.997
_diffrn_reflns_limit_h_max 18
_diffrn_reflns_limit_h_min -18
_diffrn_reflns_limit_k_max 20
_diffrn_reflns_limit_k_min -20
_diffrn_reflns_limit_l_max 22
_diffrn_reflns_limit_l_min -22
_diffrn_reflns_number 34945
_diffrn_reflns_point_group_measured_fraction_full 0.997
_diffrn_reflns_point_group_measured_fraction_max 0.997
_diffrn_reflns_theta_full 24.999
_diffrn_reflns_theta_max 24.999
_diffrn_reflns_theta_min 3.338
_exptl_absorpt_coefficient_mu 1.144
_exptl_absorpt_correction_T_max 1.00000
_exptl_absorpt_correction_T_min 0.71272
_exptl_absorpt_correction_type multi-scan
_exptl_absorpt_process_details
;
CrysAlisPro 1.171.39.46 (Rigaku Oxford Diffraction, 2018)
Empirical absorption correction using spherical harmonics,
 implemented in SCALE3 ABSPACK scaling algorithm.
;
_exptl_crystal_colour 'clear light colourless'
_exptl_crystal_colour_lustre clear
_exptl_crystal_colour_modifier light
_exptl_crystal_colour_primary colourless
_exptl_crystal_density_diffrn 0.905
_exptl_crystal_description block
_exptl_crystal_F_000 1138
_exptl_crystal_size_max 0.27
_exptl_crystal_size_mid 0.27
_exptl_crystal_size_min 0.22
_refine_diff_density_max 1.290
_refine_diff_density_min -0.752
_refine_diff_density_rms 0.123
_refine_ls_extinction_method none
_refine_ls_goodness_of_fit_ref 1.060
_refine_ls_hydrogen_treatment constr
_refine_ls_matrix_type full
_refine_ls_number_parameters 664
_refine_ls_number_reflns 14542
_refine_ls_number_restraints 197
_refine_ls_restrained_S_all 1.055
_refine_ls_R_factor_all 0.1136
_refine_ls_R_factor_gt 0.0922
_refine_ls_shift/su_max 0.002
_refine_ls_shift/su_mean 0.000
_refine_ls_structure_factor_coef Fsqd
_refine_ls_weighting_details 'w=1/[\s^2^(Fo^2^)+(0.1417P)^2^+3.9362P] where P=(Fo^2^+2Fc^2^)/3'
_refine_ls_weighting_scheme calc
_refine_ls_wR_factor_gt 0.2536
_refine_ls_wR_factor_ref 0.2729
_reflns_Friedel_coverage 0.000
_reflns_number_gt 9956
_reflns_number_total 14542
_reflns_threshold_expression 'I > 2\s(I)'
_cod_data_source_file c9dt04046c2.cif
_cod_data_source_block y964
_cod_depositor_comments 'Adding full bibliography for 7703084--7703085.cif.'
_cod_original_formula_sum 'C33 H29 N3 O19 S4 Zn3.50'
_cod_database_code 7703084
_shelx_shelxl_version_number 2018/3
_shelx_space_group_comment
;
The symmetry employed for this shelxl refinement is uniquely defined
by the following loop, which should always be used as a source of
symmetry information in preference to the above space-group names.
They are only intended as comments.
;
_shelx_estimated_absorpt_t_max 0.787
_shelx_estimated_absorpt_t_min 0.747
_olex2_refinement_description
;
1. Fixed Uiso
 At 1.2 times of:
  All C(H) groups
 At 1.5 times of:
  All C(H,H,H) groups
2. Restrained distances
 N1-C26
 1.53 with sigma of 0.02
 C14-C16 \\sim C14A-C16A
 with sigma of 0.04
 S3-C14 \\sim S3-C14A
 with sigma of 0.02
 O9-C13 \\sim O9A-C13A
 with sigma of 0.02
 O10-C13 \\sim O10-C13A
 with sigma of 0.02
 O10-C14 \\sim O10-C14A
 with sigma of 0.04
 O11-C18 \\sim O11A-C18
 with sigma of 0.02
 C13-C14 \\sim C13A-C14A
 with sigma of 0.02
 C15-C17 \\sim C15A-C17
 with sigma of 0.04
 O9-C14 \\sim O9A-C14A
 with sigma of 0.04
 C14-C15 \\sim C14A-C15A
 with sigma of 0.02
 C13-C15 \\sim C13A-C15A
 with sigma of 0.04
 C15-C16 \\sim C15A-C16A
 with sigma of 0.02
 C16-C17 \\sim C16A-C17
 with sigma of 0.02
 S3-C13 \\sim S3-C13A
 with sigma of 0.04
 S3-C15 \\sim S3-C15A
 with sigma of 0.04
 O9-O10 \\sim O9A-O10
 with sigma of 0.04
 N3-C31 \\sim N3A-C31A
 with sigma of 0.02
 N3-C33 \\sim N3A-C33A
 with sigma of 0.02
 N3-C32 \\sim N3A-C32A
 with sigma of 0.02
 C32-C33 \\sim C32A-C33A
 with sigma of 0.04
 C31-C32 \\sim C31A-C32A
 with sigma of 0.04
 C31-C33 \\sim C31A-C33A
 with sigma of 0.04
 Zn3-C31 \\sim Zn3-C31A
 with sigma of 0.04
3. Rigid body (RIGU) restrains
 S3, O10, O12, C17, C18, O11A, C14A, C15A, C16A, O9A, C13A
 with sigma for 1-2 distances of 0.001 and sigma for 1-3 distances of 0.001
 S3, O9, O10, O11, O12, C13, C14, C15, C16, C17, C18
 with sigma for 1-2 distances of 0.001 and sigma for 1-3 distances of 0.001
 N3, C31, C32, C33
 with sigma for 1-2 distances of 0.001 and sigma for 1-3 distances of 0.001
 O19A, N3A, C31A, C32A, C33A
 with sigma for 1-2 distances of 0.001 and sigma for 1-3 distances of 0.001
4. Others
 Sof(O11A)=Sof(C14A)=Sof(C15A)=Sof(H15A)=Sof(C16A)=Sof(H16A)=Sof(O9A)=
 Sof(C13A)=1-FVAR(1)
 Sof(O9)=Sof(O11)=Sof(C13)=Sof(C14)=Sof(C15)=Sof(H15)=Sof(C16)=Sof(H16)=FVAR(1)
 Sof(N3A)=Sof(C31A)=Sof(H31A)=Sof(C32A)=Sof(H32D)=Sof(H32E)=Sof(H32F)=
 Sof(C33A)=Sof(H33D)=Sof(H33E)=Sof(H33F)=1-FVAR(2)
 Sof(N3)=Sof(C31)=Sof(H31)=Sof(C32)=Sof(H32A)=Sof(H32B)=Sof(H32C)=Sof(C33)=
 Sof(H33A)=Sof(H33B)=Sof(H33C)=FVAR(2)
5.a Riding coordinates:
 C30(H30A,H30B,H30C)
5.b Aromatic/amide H refined with riding coordinates:
 C3(H3), C4(H4), C9(H9), C10(H10), C15(H15), C16(H16), C21(H21), C22(H22),
 C25(H25), C28(H28), C31(H31), C15A(H15A), C16A(H16A), C31A(H31A)
5.c Idealised Me refined as rotating group:
 C26(H26A,H26B,H26C), C27(H27A,H27B,H27C), C29(H29A,H29B,H29C), C32(H32A,H32B,
 H32C), C33(H33A,H33B,H33C), C32A(H32D,H32E,H32F), C33A(H33D,H33E,H33F)
;
_smtbx_masks_void_probe_radius 1.2
_smtbx_masks_void_truncation_radius 1.2
_olex2_submission_special_instructions 'No special instructions were received'
_oxdiff_exptl_absorpt_empirical_details
;
Empirical correction (ABSPACK) includes:
- Absorption correction using spherical harmonics
- Frame scaling
;

loop_
_space_group_symop_operation_xyz
'x, y, z'
'-x, -y, -z'

loop_
_atom_site_label
_atom_site_type_symbol
_atom_site_fract_x
_atom_site_fract_y
_atom_site_fract_z
_atom_site_U_iso_or_equiv
_atom_site_adp_type
_atom_site_occupancy
_atom_site_site_symmetry_order
_atom_site_calc_flag
_atom_site_refinement_flags_posn
_atom_site_refinement_flags_adp
_atom_site_refinement_flags_occupancy
_atom_site_disorder_assembly
_atom_site_disorder_group
Zn1 Zn 0.000000 0.500000 0.500000 0.0310(3) Uani 1 2 d S . P . .
Zn2 Zn 0.12529(6) 0.60368(5) 0.28932(4) 0.0341(2) Uani 1 1 d . . . . .
Zn3 Zn 0.72186(6) 0.12633(5) 0.46896(5) 0.0385(2) Uani 1 1 d D . . . .
Zn4 Zn 0.72373(6) 0.19996(5) 0.28044(5) 0.0367(2) Uani 1 1 d . . . . .
S1 S -0.06063(15) 0.87811(12) 0.32673(12) 0.0523(5) Uani 1 1 d . . . . .
S2 S 0.40081(14) 0.37794(14) 0.35423(12) 0.0539(6) Uani 1 1 d . . . . .
S3 S 0.23357(18) 0.72998(15) 0.00309(12) 0.0597(6) Uani 1 1 d D . . . .
S4 S 0.90233(14) 0.35416(12) 0.38582(11) 0.0432(5) Uani 1 1 d . . . . .
O1 O 0.0493(4) 0.6986(3) 0.3363(3) 0.0506(14) Uani 1 1 d . . . . .
O2 O -0.0557(4) 0.6308(3) 0.4464(3) 0.0467(13) Uani 1 1 d . . . . .
O3 O -0.2594(3) 1.0864(3) 0.3696(3) 0.0456(12) Uani 1 1 d . . . . .
O4 O -0.1284(5) 1.0712(4) 0.2671(4) 0.087(2) Uani 1 1 d . . . . .
O5 O 0.2279(4) 0.5094(4) 0.3254(3) 0.0619(16) Uani 1 1 d . . . . .
O6 O 0.1451(3) 0.5111(3) 0.4480(3) 0.0475(13) Uani 1 1 d . . . . .
O7 O 0.5966(4) 0.2168(4) 0.4560(3) 0.0599(16) Uani 1 1 d . . . . .
O8 O 0.5894(4) 0.2565(4) 0.3313(3) 0.0567(15) Uani 1 1 d . . . . .
O9 O 0.287(3) 0.683(3) 0.2020(15) 0.084(9) Uani 0.33(5) 1 d D . P A 1
O10 O 0.1765(5) 0.6576(4) 0.1755(3) 0.0664(16) Uani 1 1 d D . . . .
O11 O 0.241(2) 0.788(2) -0.170(2) 0.058(5) Uani 0.33(5) 1 d D . P A 1
O12 O 0.3403(8) 0.8655(6) -0.2138(4) 0.128(3) Uani 1 1 d . . . . .
O13 O 0.7942(5) 0.2762(4) 0.2779(4) 0.0751(19) Uani 1 1 d . . . . .
O14 O 0.8070(4) 0.2201(3) 0.3999(3) 0.0515(13) Uani 1 1 d . . . . .
O15 O 1.0013(4) 0.4542(3) 0.4145(3) 0.0518(13) Uani 1 1 d . . . . .
O16 O 1.0338(4) 0.5468(3) 0.2886(3) 0.0520(14) Uani 1 1 d . . . . .
O17 O 0.6342(4) 0.0364(3) 0.5431(3) 0.0601(16) Uani 1 1 d . . . . .
O18 O 0.8407(4) 0.0278(3) 0.4905(4) 0.0574(15) Uani 1 1 d . . . . .
N1 N 0.4865(7) 0.0176(7) 0.6246(5) 0.094(3) Uani 1 1 d D . . . .
N2 N 0.9201(6) -0.0810(6) 0.5718(5) 0.089(3) Uani 1 1 d . . . . .
N3 N 0.716(3) 0.2815(16) 0.591(2) 0.085(9) Uani 0.38(3) 1 d D . P B 1
C1 C -0.0269(5) 0.6960(4) 0.3934(5) 0.0375(16) Uani 1 1 d . . . . .
C2 C -0.0906(5) 0.7844(4) 0.4011(4) 0.0401(17) Uani 1 1 d . . . . .
C3 C -0.1743(5) 0.8027(5) 0.4564(5) 0.0466(19) Uani 1 1 d . . . . .
H3 H -0.202099 0.759964 0.499997 0.056 Uiso 1 1 calc R U . . .
C4 C -0.2161(5) 0.8942(4) 0.4415(5) 0.0462(19) Uani 1 1 d . . . . .
H4 H -0.273385 0.918878 0.474210 0.055 Uiso 1 1 calc R U . . .
C5 C -0.1611(5) 0.9406(4) 0.3729(4) 0.0419(17) Uani 1 1 d . . . . .
C6 C -0.1802(6) 1.0392(4) 0.3315(6) 0.055(2) Uani 1 1 d . . . . .
C7 C 0.2158(5) 0.4820(4) 0.3990(5) 0.0370(16) Uani 1 1 d . . . . .
C8 C 0.2975(5) 0.4124(4) 0.4231(4) 0.0418(17) Uani 1 1 d . . . . .
C9 C 0.3060(6) 0.3731(5) 0.4963(5) 0.055(2) Uani 1 1 d . . . . .
H9 H 0.257003 0.383295 0.541515 0.066 Uiso 1 1 calc R U . . .
C10 C 0.3946(6) 0.3155(5) 0.4984(4) 0.058(2) Uani 1 1 d . . . . .
H10 H 0.411467 0.284395 0.545047 0.070 Uiso 1 1 calc R U . . .
C11 C 0.4554(5) 0.3090(5) 0.4247(4) 0.0440(18) Uani 1 1 d . . . . .
C12 C 0.5574(5) 0.2552(4) 0.4014(5) 0.0445(18) Uani 1 1 d . . . . .
C13 C 0.248(5) 0.688(6) 0.1560(13) 0.133(18) Uani 0.33(5) 1 d D . P A 1
C14 C 0.293(3) 0.724(3) 0.0689(11) 0.067(10) Uani 0.33(5) 1 d D . P A 1
C15 C 0.362(4) 0.765(5) 0.0235(16) 0.118(19) Uani 0.33(5) 1 d D . P A 1
H15 H 0.409098 0.761452 0.044120 0.142 Uiso 0.33(5) 1 calc R U P A 1
C16 C 0.368(5) 0.813(5) -0.0558(19) 0.13(2) Uani 0.33(5) 1 d D . P A 1
H16 H 0.412115 0.847905 -0.089889 0.153 Uiso 0.33(5) 1 calc R U P A 1
C17 C 0.2966(9) 0.7986(8) -0.0757(6) 0.091(3) Uani 1 1 d D . . . .
C18 C 0.3027(10) 0.8120(9) -0.1615(6) 0.098(4) Uani 1 1 d D . . . .
C19 C 0.8255(5) 0.2714(5) 0.3309(6) 0.052(2) Uani 1 1 d . . . . .
C20 C 0.8720(6) 0.3429(5) 0.3142(5) 0.051(2) Uani 1 1 d . . . . .
C21 C 0.9014(11) 0.3983(8) 0.2449(6) 0.122(6) Uani 1 1 d . . . . .
H21 H 0.895039 0.399136 0.198424 0.146 Uiso 1 1 calc R U . . .
C22 C 0.9443(10) 0.4571(8) 0.2491(7) 0.117(5) Uani 1 1 d . . . . .
H22 H 0.963880 0.504339 0.206075 0.141 Uiso 1 1 calc R U . . .
C23 C 0.9540(6) 0.4387(5) 0.3201(4) 0.0487(19) Uani 1 1 d . . . . .
C24 C 0.9979(5) 0.4839(5) 0.3435(5) 0.0456(19) Uani 1 1 d . . . . .
C25 C 0.5569(7) 0.0592(6) 0.5870(6) 0.068(3) Uani 1 1 d . . . . .
H25 H 0.545445 0.112656 0.595470 0.081 Uiso 1 1 calc R U . . .
C26 C 0.4938(11) -0.0625(9) 0.6074(8) 0.136(6) Uani 1 1 d D . . . .
H26A H 0.547028 -0.068105 0.560610 0.205 Uiso 1 1 calc R U . . .
H26B H 0.434913 -0.058166 0.598945 0.205 Uiso 1 1 calc R U . . .
H26C H 0.504123 -0.113157 0.651580 0.205 Uiso 1 1 calc R U . . .
C27 C 0.3928(9) 0.0577(12) 0.6778(9) 0.168(8) Uani 1 1 d . . . . .
H27A H 0.400048 0.108981 0.682779 0.253 Uiso 1 1 calc R U . . .
H27B H 0.377535 0.015501 0.729383 0.253 Uiso 1 1 calc R U . . .
H27C H 0.341599 0.073919 0.655098 0.253 Uiso 1 1 calc R U . . .
C28 C 0.8540(7) -0.0104(6) 0.5559(6) 0.082(3) Uani 1 1 d . . . . .
H28 H 0.813490 0.013157 0.597246 0.099 Uiso 1 1 calc R U . . .
C29 C 0.9894(7) -0.1205(6) 0.5108(7) 0.081(3) Uani 1 1 d . . . . .
H29A H 0.979702 -0.177672 0.522145 0.121 Uiso 1 1 calc R U . . .
H29B H 1.053795 -0.125938 0.509754 0.121 Uiso 1 1 calc R U . . .
H29C H 0.980571 -0.083979 0.460112 0.121 Uiso 1 1 calc R U . . .
C30 C 0.9306(12) -0.1222(11) 0.6489(8) 0.186(9) Uani 1 1 d . . . . .
H30A H 0.983396 -0.106796 0.651305 0.279 Uiso 1 1 d R U . . .
H30B H 0.872056 -0.102846 0.687055 0.279 Uiso 1 1 d R U . . .
H30C H 0.943496 -0.184846 0.660805 0.279 Uiso 1 1 d R U . . .
C31 C 0.687(3) 0.235(2) 0.568(2) 0.084(10) Uani 0.38(3) 1 d D . P B 1
H31 H 0.635915 0.268978 0.547164 0.100 Uiso 0.38(3) 1 calc R U P B 1
C32 C 0.679(3) 0.3718(16) 0.589(2) 0.087(9) Uani 0.38(3) 1 d D . P B 1
H32A H 0.731807 0.399912 0.568964 0.130 Uiso 0.38(3) 1 calc R U P B 1
H32B H 0.641824 0.375563 0.641574 0.130 Uiso 0.38(3) 1 calc R U P B 1
H32C H 0.638355 0.400627 0.554802 0.130 Uiso 0.38(3) 1 calc R U P B 1
C33 C 0.793(2) 0.243(3) 0.628(2) 0.101(10) Uani 0.38(3) 1 d D . P B 1
H33A H 0.766423 0.221086 0.684162 0.151 Uiso 0.38(3) 1 calc R U P B 1
H33B H 0.826799 0.287290 0.615481 0.151 Uiso 0.38(3) 1 calc R U P B 1
H33C H 0.837612 0.195776 0.607355 0.151 Uiso 0.38(3) 1 calc R U P B 1
O11A O 0.2627(12) 0.7619(12) -0.1667(10) 0.057(3) Uani 0.67(5) 1 d D . P A 2
C14A C 0.2620(16) 0.7582(16) 0.0701(7) 0.066(5) Uani 0.67(5) 1 d D . P A 2
C15A C 0.317(2) 0.813(2) 0.0293(9) 0.106(9) Uani 0.67(5) 1 d D . P A 2
H15A H 0.343589 0.831739 0.054649 0.127 Uiso 0.67(5) 1 calc R U P A 2
C16A C 0.338(3) 0.845(3) -0.0535(11) 0.157(17) Uani 0.67(5) 1 d D . P A 2
H16A H 0.371520 0.888302 -0.087765 0.188 Uiso 0.67(5) 1 calc R U P A 2
O9A O 0.2522(15) 0.7256(17) 0.2004(7) 0.081(5) Uani 0.67(5) 1 d D . P A 2
C13A C 0.2307(14) 0.7071(14) 0.1560(7) 0.067(4) Uani 0.67(5) 1 d D . P A 2
O19A O 0.7076(4) 0.1622(4) 0.5664(3) 0.0582(14) Uani 1 1 d . . . . .
N3A N 0.7371(14) 0.2512(13) 0.6089(13) 0.074(4) Uani 0.62(3) 1 d D . P B 2
C31A C 0.7025(15) 0.2374(15) 0.5632(16) 0.060(4) Uani 0.62(3) 1 d D . P B 2
H31A H 0.673863 0.285149 0.528097 0.072 Uiso 0.62(3) 1 calc R U P B 2
C32A C 0.750(3) 0.3337(18) 0.6027(17) 0.142(11) Uani 0.62(3) 1 d D . P B 2
H32D H 0.770194 0.366943 0.547735 0.213 Uiso 0.62(3) 1 calc R U P B 2
H32E H 0.798880 0.322981 0.626570 0.213 Uiso 0.62(3) 1 calc R U P B 2
H32F H 0.690332 0.366212 0.629696 0.213 Uiso 0.62(3) 1 calc R U P B 2
C33A C 0.7842(19) 0.1772(19) 0.6642(15) 0.120(8) Uani 0.62(3) 1 d D . P B 2
H33D H 0.736264 0.148462 0.707631 0.180 Uiso 0.62(3) 1 calc R U P B 2
H33E H 0.816424 0.198743 0.684300 0.180 Uiso 0.62(3) 1 calc R U P B 2
H33F H 0.830561 0.135980 0.636930 0.180 Uiso 0.62(3) 1 calc R U P B 2

loop_
_atom_site_aniso_label
_atom_site_aniso_U_11
_atom_site_aniso_U_22
_atom_site_aniso_U_33
_atom_site_aniso_U_23
_atom_site_aniso_U_13
_atom_site_aniso_U_12
Zn1 0.0287(6) 0.0231(5) 0.0352(6) -0.0094(4) -0.0065(5) -0.0019(4)
Zn2 0.0362(5) 0.0281(4) 0.0357(5) -0.0078(3) -0.0108(4) -0.0067(3)
Zn3 0.0347(5) 0.0277(4) 0.0510(5) -0.0063(4) -0.0177(4) -0.0053(3)
Zn4 0.0413(5) 0.0282(4) 0.0412(5) -0.0104(3) -0.0137(4) -0.0071(3)
S1 0.0595(13) 0.0266(9) 0.0502(12) -0.0120(8) -0.0008(10) -0.0035(9)
S2 0.0372(10) 0.0596(13) 0.0455(11) -0.0170(9) -0.0138(9) 0.0145(9)
S3 0.0799(16) 0.0647(14) 0.0399(11) -0.0145(10) -0.0119(11) -0.0311(12)
S4 0.0488(11) 0.0384(10) 0.0457(11) -0.0073(8) -0.0140(9) -0.0201(8)
O1 0.046(3) 0.028(3) 0.069(4) -0.019(2) 0.000(3) -0.013(2)
O2 0.046(3) 0.029(3) 0.058(3) -0.008(2) -0.017(3) -0.005(2)
O3 0.041(3) 0.033(3) 0.068(3) -0.026(2) -0.020(3) 0.003(2)
O4 0.106(5) 0.043(3) 0.059(4) -0.011(3) 0.021(4) -0.012(4)
O5 0.050(3) 0.061(4) 0.054(4) -0.021(3) -0.014(3) 0.014(3)
O6 0.026(3) 0.049(3) 0.057(3) -0.015(3) -0.004(2) -0.007(2)
O7 0.042(3) 0.057(3) 0.061(4) -0.005(3) -0.030(3) 0.014(3)
O8 0.040(3) 0.066(4) 0.052(3) -0.034(3) -0.015(3) 0.022(3)
O9 0.113(16) 0.09(2) 0.064(6) -0.023(11) -0.026(10) -0.044(16)
O10 0.092(4) 0.071(4) 0.040(3) -0.013(3) -0.015(3) -0.033(3)
O11 0.080(9) 0.025(12) 0.058(8) -0.022(9) -0.019(8) 0.012(8)
O12 0.195(9) 0.151(7) 0.048(3) -0.006(4) -0.008(4) -0.111(7)
O13 0.131(6) 0.053(4) 0.059(4) 0.003(3) -0.042(4) -0.049(4)
O14 0.061(3) 0.043(3) 0.063(4) -0.010(3) -0.029(3) -0.021(3)
O15 0.065(4) 0.037(3) 0.057(4) -0.010(3) -0.022(3) -0.017(3)
O16 0.071(4) 0.050(3) 0.034(3) -0.006(2) -0.012(3) -0.026(3)
O17 0.067(4) 0.046(3) 0.061(4) -0.029(3) 0.012(3) -0.027(3)
O18 0.058(4) 0.039(3) 0.069(4) -0.010(3) -0.030(3) 0.000(3)
N1 0.087(7) 0.121(8) 0.070(6) -0.018(5) 0.009(5) -0.067(6)
N2 0.066(5) 0.076(6) 0.091(6) -0.009(5) -0.040(5) 0.025(5)
N3 0.130(18) 0.074(11) 0.071(17) -0.026(11) -0.029(14) -0.043(11)
C1 0.033(4) 0.028(4) 0.058(5) -0.008(3) -0.023(4) -0.007(3)
C2 0.048(4) 0.022(3) 0.047(4) -0.013(3) -0.018(4) 0.001(3)
C3 0.047(4) 0.041(4) 0.048(4) -0.015(3) 0.001(4) -0.022(4)
C4 0.042(4) 0.029(4) 0.056(5) -0.020(3) -0.002(4) -0.002(3)
C5 0.042(4) 0.023(3) 0.058(5) -0.015(3) -0.013(4) -0.003(3)
C6 0.055(5) 0.017(4) 0.081(6) -0.020(4) -0.020(5) 0.010(3)
C7 0.030(4) 0.029(4) 0.052(5) -0.007(3) -0.015(3) -0.009(3)
C8 0.037(4) 0.032(4) 0.052(5) -0.020(3) -0.010(3) 0.002(3)
C9 0.042(4) 0.059(5) 0.041(4) -0.007(4) -0.009(4) 0.002(4)
C10 0.053(5) 0.051(5) 0.037(4) 0.005(4) -0.011(4) 0.003(4)
C11 0.038(4) 0.040(4) 0.046(4) -0.010(3) -0.013(3) -0.002(3)
C12 0.039(4) 0.031(4) 0.060(5) -0.013(4) -0.017(4) -0.003(3)
C13 0.16(2) 0.22(4) 0.054(5) -0.005(8) -0.025(6) -0.13(3)
C14 0.088(14) 0.06(2) 0.056(4) -0.012(7) -0.018(6) -0.031(16)
C15 0.14(2) 0.16(4) 0.066(7) 0.013(14) -0.032(10) -0.10(3)
C16 0.16(3) 0.17(4) 0.063(7) 0.012(14) -0.036(12) -0.11(3)
C17 0.121(8) 0.105(7) 0.050(3) -0.008(4) -0.018(4) -0.057(7)
C18 0.128(8) 0.121(7) 0.048(3) -0.004(4) -0.018(4) -0.067(6)
C19 0.043(4) 0.034(4) 0.084(6) 0.002(4) -0.033(4) -0.021(3)
C20 0.059(5) 0.049(5) 0.055(5) -0.010(4) -0.022(4) -0.024(4)
C21 0.239(16) 0.111(9) 0.075(7) 0.043(6) -0.093(9) -0.136(11)
C22 0.175(13) 0.118(10) 0.092(9) 0.005(7) -0.032(9) -0.123(10)
C23 0.066(5) 0.054(5) 0.033(4) -0.005(3) -0.011(4) -0.034(4)
C24 0.035(4) 0.041(4) 0.058(5) -0.018(4) -0.008(4) -0.010(3)
C25 0.065(6) 0.067(6) 0.082(7) -0.033(5) -0.023(6) -0.015(5)
C26 0.142(13) 0.138(12) 0.121(11) -0.050(10) 0.033(9) -0.093(11)
C27 0.058(8) 0.230(19) 0.129(12) -0.029(12) 0.030(8) -0.027(10)
C28 0.064(6) 0.066(6) 0.074(7) -0.016(5) -0.006(5) 0.011(5)
C29 0.066(6) 0.051(6) 0.128(9) -0.036(6) -0.048(6) 0.016(5)
C30 0.183(16) 0.191(16) 0.100(11) -0.047(11) -0.086(11) 0.110(13)
C31 0.17(3) 0.057(12) 0.036(16) 0.014(10) -0.040(19) -0.065(13)
C32 0.12(2) 0.077(11) 0.08(2) -0.031(12) -0.017(16) -0.048(11)
C33 0.133(18) 0.113(18) 0.08(2) -0.052(17) -0.034(16) -0.024(15)
O11A 0.047(7) 0.068(7) 0.035(5) -0.003(6) -0.014(5) -0.001(6)
C14A 0.078(11) 0.074(11) 0.049(3) -0.019(4) -0.010(4) -0.030(10)
C15A 0.148(18) 0.134(16) 0.058(4) -0.018(6) -0.011(7) -0.095(16)
C16A 0.25(4) 0.21(3) 0.059(4) -0.003(7) -0.022(8) -0.18(3)
O9A 0.095(10) 0.111(13) 0.050(4) -0.037(6) 0.002(5) -0.050(10)
C13A 0.087(8) 0.069(8) 0.049(3) -0.020(4) -0.011(4) -0.029(7)
O19A 0.067(4) 0.057(3) 0.061(4) -0.026(3) -0.021(3) -0.013(3)
N3A 0.078(11) 0.097(8) 0.067(9) -0.043(7) -0.002(7) -0.043(8)
C31A 0.058(9) 0.062(4) 0.066(10) -0.035(5) -0.007(7) -0.017(5)
C32A 0.20(3) 0.125(11) 0.17(2) -0.065(12) -0.060(19) -0.078(13)
C33A 0.153(19) 0.143(13) 0.106(14) -0.029(10) -0.067(14) -0.058(12)

loop_
_atom_type_symbol
_atom_type_description
_atom_type_scat_dispersion_real
_atom_type_scat_dispersion_imag
_atom_type_scat_source
C C 0.0033 0.0016 'International Tables Vol C Tables 4.2.6.8 and 6.1.1.4'
H H 0.0000 0.0000 'International Tables Vol C Tables 4.2.6.8 and 6.1.1.4'
N N 0.0061 0.0033 'International Tables Vol C Tables 4.2.6.8 and 6.1.1.4'
O O 0.0106 0.0060 'International Tables Vol C Tables 4.2.6.8 and 6.1.1.4'
S S 0.1246 0.1234 'International Tables Vol C Tables 4.2.6.8 and 6.1.1.4'
Zn Zn 0.2839 1.4301 'International Tables Vol C Tables 4.2.6.8 and 6.1.1.4'

loop_
_geom_angle_atom_site_label_1
_geom_angle_atom_site_label_2
_geom_angle_atom_site_label_3
_geom_angle
_geom_angle_site_symmetry_1
_geom_angle_site_symmetry_3
O2 Zn1 O2 180.0 2_566 .
O2 Zn1 O6 85.57(19) . 2_566
O2 Zn1 O6 85.57(19) 2_566 .
O2 Zn1 O6 94.43(19) . .
O2 Zn1 O6 94.43(19) 2_566 2_566
O6 Zn1 O6 180.0 2_566 .
O15 Zn1 O2 95.0(2) 2_666 2_566
O15 Zn1 O2 95.0(2) 1_455 .
O15 Zn1 O2 85.0(2) 1_455 2_566
O15 Zn1 O2 85.0(2) 2_666 .
O15 Zn1 O6 94.6(2) 2_666 2_566
O15 Zn1 O6 94.6(2) 1_455 .
O15 Zn1 O6 85.4(2) 1_455 2_566
O15 Zn1 O6 85.4(2) 2_666 .
O15 Zn1 O15 180.0(2) 2_666 1_455
O1 Zn2 O5 124.8(2) . .
O1 Zn2 O10 107.2(2) . .
O1 Zn2 O16 107.5(2) . 1_455
O5 Zn2 O10 108.2(3) . .
O5 Zn2 O16 106.6(2) . 1_455
O10 Zn2 O16 99.5(2) . 1_455
O7 Zn3 O3 92.2(2) . 1_645
O7 Zn3 O14 92.8(2) . .
O7 Zn3 O17 86.2(2) . .
O7 Zn3 O18 174.8(2) . .
O7 Zn3 O19A 89.6(2) . .
O14 Zn3 O3 93.9(2) . 1_645
O17 Zn3 O3 89.4(2) . 1_645
O17 Zn3 O14 176.6(2) . .
O17 Zn3 O19A 90.7(2) . .
O18 Zn3 O3 88.9(2) . 1_645
O18 Zn3 O14 92.1(2) . .
O18 Zn3 O17 88.8(2) . .
O18 Zn3 O19A 89.3(2) . .
O19A Zn3 O3 178.2(2) . 1_645
O19A Zn3 O14 86.0(2) . .
O3 Zn4 C18 116.0(3) 1_645 2_665
O8 Zn4 O3 99.2(2) . 1_645
O8 Zn4 C18 98.9(3) . 2_665
O11 Zn4 O3 126.9(9) 2_665 1_645
O11 Zn4 O8 117.5(9) 2_665 .
O11 Zn4 O13 101.2(6) 2_665 .
O11 Zn4 C18 27.8(6) 2_665 2_665
O11 Zn4 O11A 13.4(9) 2_665 2_665
O13 Zn4 O3 108.8(2) . 1_645
O13 Zn4 O8 100.4(3) . .
O13 Zn4 C18 127.0(3) . 2_665
O13 Zn4 O11A 98.5(4) . 2_665
O11A Zn4 O8 105.6(6) 2_665 .
C5 S1 C2 90.3(3) . .
C11 S2 C8 92.6(4) . .
C17 S3 C14 94.2(8) . .
C17 S3 C14A 91.6(6) . .
C23 S4 C20 91.7(4) . .
C1 O1 Zn2 125.5(4) . .
C1 O2 Zn1 139.3(5) . .
Zn4 O3 Zn3 105.2(2) 1_465 1_465
C6 O3 Zn3 127.1(5) . 1_465
C6 O3 Zn4 100.4(5) . 1_465
C7 O5 Zn2 116.5(5) . .
C7 O6 Zn1 135.5(5) . .
C12 O7 Zn3 135.6(5) . .
C12 O8 Zn4 124.3(5) . .
C13 O10 Zn2 114.5(10) . .
C13A O10 Zn2 115.6(7) . .
C18 O11 Zn4 107(2) . 2_665
C19 O13 Zn4 128.4(5) . .
C19 O14 Zn3 137.8(5) . .
C24 O15 Zn1 138.9(5) . 1_655
C24 O16 Zn2 127.4(5) . 1_655
C25 O17 Zn3 120.3(6) . .
C28 O18 Zn3 125.1(6) . .
C25 N1 C26 119.9(10) . .
C25 N1 C27 119.8(11) . .
C26 N1 C27 119.9(11) . .
C28 N2 C29 121.6(9) . .
C28 N2 C30 122.1(10) . .
C30 N2 C29 116.2(8) . .
C31 N3 C32 129(3) . .
C31 N3 C33 122(2) . .
C32 N3 C33 109(2) . .
O1 C1 C2 115.3(6) . .
O2 C1 O1 129.1(6) . .
O2 C1 C2 115.6(6) . .
C1 C2 S1 118.7(5) . .
C3 C2 S1 112.1(5) . .
C3 C2 C1 129.1(7) . .
C2 C3 H3 123.6 . .
C2 C3 C4 112.9(7) . .
C4 C3 H3 123.6 . .
C3 C4 H4 124.6 . .
C5 C4 C3 110.7(6) . .
C5 C4 H4 124.6 . .
C4 C5 S1 114.0(5) . .
C4 C5 C6 129.0(7) . .
C6 C5 S1 116.9(6) . .
O3 C6 C5 115.2(7) . .
O4 C6 O3 122.8(7) . .
O4 C6 C5 122.0(7) . .
O5 C7 C8 114.4(6) . .
O6 C7 O5 124.4(6) . .
O6 C7 C8 121.2(7) . .
C7 C8 S2 121.4(6) . .
C9 C8 S2 110.8(5) . .
C9 C8 C7 127.7(7) . .
C8 C9 H9 123.2 . .
C8 C9 C10 113.6(7) . .
C10 C9 H9 123.2 . .
C9 C10 H10 123.3 . .
C11 C10 C9 113.4(7) . .
C11 C10 H10 123.3 . .
C10 C11 S2 109.6(5) . .
C10 C11 C12 130.0(7) . .
C12 C11 S2 120.4(6) . .
O7 C12 C11 115.4(7) . .
O8 C12 O7 130.1(7) . .
O8 C12 C11 114.5(7) . .
O9 C13 O10 124(2) . .
O9 C13 C14 120(2) . .
O10 C13 C14 115.6(16) . .
C13 C14 S3 118.2(15) . .
C15 C14 S3 104.9(14) . .
C15 C14 C13 136.4(19) . .
C14 C15 H15 119.4 . .
C14 C15 C16 121(2) . .
C16 C15 H15 119.4 . .
C15 C16 H16 125.6 . .
C15 C16 C17 108.7(19) . .
C17 C16 H16 125.6 . .
C16 C17 S3 110.1(12) . .
C16 C17 C18 123.4(19) . .
C18 C17 S3 122.2(9) . .
C16A C17 S3 112.6(9) . .
C16A C17 C18 125.1(11) . .
O11 C18 Zn4 45.4(18) . 2_665
O11 C18 C17 117(2) . .
O12 C18 Zn4 78.3(7) . 2_665
O12 C18 O11 119(2) . .
O12 C18 C17 119.9(12) . .
O12 C18 O11A 126.4(13) . .
C17 C18 Zn4 161.5(9) . 2_665
O11A C18 C17 113.6(12) . .
O13 C19 C20 116.5(7) . .
O14 C19 O13 124.6(7) . .
O14 C19 C20 117.9(8) . .
C19 C20 S4 121.8(6) . .
C21 C20 S4 112.3(7) . .
C21 C20 C19 125.7(8) . .
C20 C21 H21 124.2 . .
C20 C21 C22 111.6(10) . .
C22 C21 H21 124.2 . .
C21 C22 H22 123.0 . .
C23 C22 C21 114.0(9) . .
C23 C22 H22 123.0 . .
C22 C23 S4 110.2(6) . .
C22 C23 C24 127.9(8) . .
C24 C23 S4 121.8(6) . .
O15 C24 O16 126.6(7) . .
O15 C24 C23 117.6(7) . .
O16 C24 C23 115.7(7) . .
O17 C25 N1 127.5(10) . .
O17 C25 H25 116.2 . .
N1 C25 H25 116.2 . .
N1 C26 H26A 109.5 . .
N1 C26 H26B 109.5 . .
N1 C26 H26C 109.5 . .
H26A C26 H26B 109.5 . .
H26A C26 H26C 109.5 . .
H26B C26 H26C 109.5 . .
N1 C27 H27A 109.5 . .
N1 C27 H27B 109.5 . .
N1 C27 H27C 109.5 . .
H27A C27 H27B 109.5 . .
H27A C27 H27C 109.5 . .
H27B C27 H27C 109.5 . .
O18 C28 N2 125.1(10) . .
O18 C28 H28 117.5 . .
N2 C28 H28 117.5 . .
N2 C29 H29A 109.5 . .
N2 C29 H29B 109.5 . .
N2 C29 H29C 109.5 . .
H29A C29 H29B 109.5 . .
H29A C29 H29C 109.5 . .
H29B C29 H29C 109.5 . .
N2 C30 H30A 109.6 . .
N2 C30 H30B 109.4 . .
N2 C30 H30C 109.4 . .
H30A C30 H30B 109.5 . .
H30A C30 H30C 109.5 . .
H30B C30 H30C 109.5 . .
N3 C31 H31 111.3 . .
O19A C31 N3 137(3) . .
O19A C31 H31 111.3 . .
N3 C32 H32A 109.5 . .
N3 C32 H32B 109.5 . .
N3 C32 H32C 109.5 . .
H32A C32 H32B 109.5 . .
H32A C32 H32C 109.5 . .
H32B C32 H32C 109.5 . .
N3 C33 H33A 109.5 . .
N3 C33 H33B 109.5 . .
N3 C33 H33C 109.5 . .
H33A C33 H33B 109.5 . .
H33A C33 H33C 109.5 . .
H33B C33 H33C 109.5 . .
C18 O11A Zn4 103.3(10) . 2_665
C15A C14A S3 108.5(10) . .
C15A C14A C13A 134.2(13) . .
C13A C14A S3 116.7(10) . .
C14A C15A H15A 120.3 . .
C14A C15A C16A 119.3(15) . .
C16A C15A H15A 120.3 . .
C17 C16A H16A 126.2 . .
C15A C16A C17 107.7(14) . .
C15A C16A H16A 126.2 . .
O10 C13A C14A 117.3(11) . .
O9A C13A O10 126.2(12) . .
O9A C13A C14A 116.0(14) . .
C31 O19A Zn3 124.7(15) . .
C31A O19A Zn3 124.0(13) . .
C31A N3A C32A 127(2) . .
C31A N3A C33A 121.0(17) . .
C32A N3A C33A 111.6(17) . .
O19A C31A N3A 121(2) . .
O19A C31A H31A 119.6 . .
N3A C31A H31A 119.6 . .
N3A C32A H32D 109.5 . .
N3A C32A H32E 109.5 . .
N3A C32A H32F 109.5 . .
H32D C32A H32E 109.5 . .
H32D C32A H32F 109.5 . .
H32E C32A H32F 109.5 . .
N3A C33A H33D 109.5 . .
N3A C33A H33E 109.5 . .
N3A C33A H33F 109.5 . .
H33D C33A H33E 109.5 . .
H33D C33A H33F 109.5 . .
H33E C33A H33F 109.5 . .

loop_
_geom_bond_atom_site_label_1
_geom_bond_atom_site_label_2
_geom_bond_distance
_geom_bond_site_symmetry_2
Zn1 O2 2.075(5) 2_566
Zn1 O2 2.075(5) .
Zn1 O6 2.106(5) .
Zn1 O6 2.106(5) 2_566
Zn1 O15 2.067(5) 2_666
Zn1 O15 2.067(5) 1_455
Zn2 O1 1.945(5) .
Zn2 O5 1.947(5) .
Zn2 O10 1.948(5) .
Zn2 O16 1.977(5) 1_455
Zn3 O3 2.153(5) 1_645
Zn3 O7 2.046(5) .
Zn3 O14 2.104(5) .
Zn3 O17 2.095(5) .
Zn3 O18 2.066(5) .
Zn3 O19A 2.098(5) .
Zn4 O3 2.030(5) 1_645
Zn4 O8 1.985(5) .
Zn4 O11 1.91(4) 2_665
Zn4 O13 1.936(6) .
Zn4 C18 2.568(12) 2_665
Zn4 O11A 1.963(16) 2_665
S1 C2 1.726(7) .
S1 C5 1.683(7) .
S2 C8 1.712(7) .
S2 C11 1.699(7) .
S3 C14 1.789(17) .
S3 C17 1.682(10) .
S3 C14A 1.778(13) .
S4 C20 1.713(8) .
S4 C23 1.692(7) .
O1 C1 1.252(8) .
O2 C1 1.246(8) .
O3 C6 1.322(9) .
O4 C6 1.204(10) .
O5 C7 1.259(9) .
O6 C7 1.225(8) .
O7 C12 1.259(9) .
O8 C12 1.230(9) .
O9 C13 1.212(19) .
O10 C13 1.245(18) .
O10 C13A 1.241(13) .
O11 C18 1.251(19) .
O12 C18 1.166(12) .
O13 C19 1.256(10) .
O14 C19 1.250(9) .
O15 C24 1.270(9) .
O16 C24 1.273(9) .
O17 C25 1.193(10) .
O18 C28 1.230(11) .
N1 C25 1.309(12) .
N1 C26 1.479(12) .
N1 C27 1.516(15) .
N2 C28 1.297(11) .
N2 C29 1.448(12) .
N2 C30 1.416(14) .
N3 C31 1.30(2) .
N3 C32 1.43(2) .
N3 C33 1.46(3) .
C1 C2 1.510(9) .
C2 C3 1.338(10) .
C3 H3 0.9300 .
C3 C4 1.418(10) .
C4 H4 0.9300 .
C4 C5 1.356(10) .
C5 C6 1.521(9) .
C7 C8 1.483(9) .
C8 C9 1.335(10) .
C9 H9 0.9300 .
C9 C10 1.384(10) .
C10 H10 0.9300 .
C10 C11 1.377(10) .
C11 C12 1.511(9) .
C13 C14 1.491(19) .
C14 C15 1.30(2) .
C15 H15 0.9300 .
C15 C16 1.40(2) .
C16 H16 0.9300 .
C16 C17 1.42(2) .
C17 C18 1.540(14) .
C17 C16A 1.42(2) .
C18 O11A 1.263(15) .
C19 C20 1.485(10) .
C20 C21 1.301(12) .
C21 H21 0.9300 .
C21 C22 1.418(13) .
C22 H22 0.9300 .
C22 C23 1.332(14) .
C23 C24 1.459(10) .
C25 H25 0.9300 .
C26 H26A 0.9600 .
C26 H26B 0.9600 .
C26 H26C 0.9600 .
C27 H27A 0.9600 .
C27 H27B 0.9600 .
C27 H27C 0.9600 .
C28 H28 0.9300 .
C29 H29A 0.9600 .
C29 H29B 0.9600 .
C29 H29C 0.9600 .
C30 H30A 0.9600 .
C30 H30B 0.9600 .
C30 H30C 0.9600 .
C31 H31 0.9300 .
C31 O19A 1.18(3) .
C32 H32A 0.9600 .
C32 H32B 0.9600 .
C32 H32C 0.9600 .
C33 H33A 0.9600 .
C33 H33B 0.9600 .
C33 H33C 0.9600 .
C14A C15A 1.290(16) .
C14A C13A 1.496(15) .
C15A H15A 0.9300 .
C15A C16A 1.403(19) .
C16A H16A 0.9300 .
O9A C13A 1.203(14) .
O19A C31A 1.23(2) .
N3A C31A 1.315(17) .
N3A C32A 1.44(2) .
N3A C33A 1.47(2) .
C31A H31A 0.9300 .
C32A H32D 0.9600 .
C32A H32E 0.9600 .
C32A H32F 0.9600 .
C33A H33D 0.9600 .
C33A H33E 0.9600 .
C33A H33F 0.9600 .

loop_
_geom_torsion_atom_site_label_1
_geom_torsion_atom_site_label_2
_geom_torsion_atom_site_label_3
_geom_torsion_atom_site_label_4
_geom_torsion
_geom_torsion_site_symmetry_1
_geom_torsion_site_symmetry_4
Zn1 O2 C1 O1 22.3(13) . .
Zn1 O2 C1 C2 -154.9(5) . .
Zn1 O6 C7 O5 75.1(10) . .
Zn1 O6 C7 C8 -107.7(7) . .
Zn1 O15 C24 O16 34.1(12) 1_655 .
Zn1 O15 C24 C23 -150.1(6) 1_655 .
Zn2 O1 C1 O2 23.3(11) . .
Zn2 O1 C1 C2 -159.5(5) . .
Zn2 O5 C7 O6 -0.5(10) . .
Zn2 O5 C7 C8 -177.9(5) . .
Zn2 O10 C13 O9 2(10) . .
Zn2 O10 C13 C14 176(4) . .
Zn2 O10 C13A C14A -172.9(15) . .
Zn2 O10 C13A O9A -2(3) . .
Zn2 O16 C24 O15 12.0(11) 1_655 .
Zn2 O16 C24 C23 -163.9(5) 1_655 .
Zn3 O3 C6 O4 -103.8(10) 1_465 .
Zn3 O3 C6 C5 78.7(8) 1_465 .
Zn3 O7 C12 O8 -8.7(14) . .
Zn3 O7 C12 C11 172.0(5) . .
Zn3 O14 C19 O13 -3.3(14) . .
Zn3 O14 C19 C20 164.6(5) . .
Zn3 O17 C25 N1 165.1(9) . .
Zn3 O18 C28 N2 168.6(8) . .
Zn3 O19A C31A N3A -148.4(17) . .
Zn4 O3 C6 O4 14.4(10) 1_465 .
Zn4 O3 C6 C5 -163.0(6) 1_465 .
Zn4 O8 C12 O7 -3.9(12) . .
Zn4 O8 C12 C11 175.3(5) . .
Zn4 O11 C18 O12 30(3) 2_665 .
Zn4 O11 C18 C17 -173.4(12) 2_665 .
Zn4 O13 C19 O14 -8.2(14) . .
Zn4 O13 C19 C20 -176.3(6) . .
S1 C2 C3 C4 -1.6(9) . .
S1 C5 C6 O3 -179.6(6) . .
S1 C5 C6 O4 2.9(12) . .
S2 C8 C9 C10 0.3(10) . .
S2 C11 C12 O7 169.6(6) . .
S2 C11 C12 O8 -9.8(10) . .
S3 C14 C15 C16 10(7) . .
S3 C17 C18 Zn4 2(4) . 2_665
S3 C17 C18 O11 17(2) . .
S3 C17 C18 O12 173.6(12) . .
S3 C17 C18 O11A -5.2(19) . .
S3 C17 C16A C15A 4(4) . .
S3 C14A C15A C16A 5(3) . .
S3 C14A C13A O10 -9(3) . .
S3 C14A C13A O9A 178.5(16) . .
S4 C20 C21 C22 -4.3(16) . .
S4 C23 C24 O15 4.1(10) . .
S4 C23 C24 O16 -179.6(6) . .
O1 C1 C2 S1 6.8(9) . .
O1 C1 C2 C3 -178.2(8) . .
O2 C1 C2 S1 -175.6(5) . .
O2 C1 C2 C3 -0.6(12) . .
O5 C7 C8 S2 3.0(9) . .
O5 C7 C8 C9 178.1(8) . .
O6 C7 C8 S2 -174.5(5) . .
O6 C7 C8 C9 0.6(12) . .
O9 C13 C14 S3 180(5) . .
O9 C13 C14 C15 -10(12) . .
O10 C13 C14 S3 6(8) . .
O10 C13 C14 C15 176(5) . .
O12 C18 O11A Zn4 -2(2) . 2_665
O13 C19 C20 S4 170.4(7) . .
O13 C19 C20 C21 -15.6(15) . .
O14 C19 C20 S4 1.5(11) . .
O14 C19 C20 C21 175.5(11) . .
N3 C31 O19A Zn3 -135(5) . .
C1 C2 C3 C4 -176.8(7) . .
C2 S1 C5 C4 -0.2(7) . .
C2 S1 C5 C6 -177.6(7) . .
C2 C3 C4 C5 1.4(10) . .
C3 C4 C5 S1 -0.7(9) . .
C3 C4 C5 C6 176.4(8) . .
C4 C5 C6 O3 3.4(13) . .
C4 C5 C6 O4 -174.1(9) . .
C5 S1 C2 C1 176.8(6) . .
C5 S1 C2 C3 1.0(6) . .
C7 C8 C9 C10 -175.1(7) . .
C8 S2 C11 C10 -1.4(7) . .
C8 S2 C11 C12 -179.0(6) . .
C8 C9 C10 C11 -1.4(12) . .
C9 C10 C11 S2 1.8(10) . .
C9 C10 C11 C12 179.2(8) . .
C10 C11 C12 O7 -7.6(12) . .
C10 C11 C12 O8 173.0(8) . .
C11 S2 C8 C7 176.4(6) . .
C11 S2 C8 C9 0.6(7) . .
C13 C14 C15 C16 -161(7) . .
C14 S3 C17 C16 5(4) . .
C14 S3 C17 C18 162(2) . .
C14 C15 C16 C17 -7(9) . .
C15 C16 C17 S3 0(7) . .
C15 C16 C17 C18 -158(4) . .
C16 C17 C18 Zn4 157(5) . 2_665
C16 C17 C18 O11 172(5) . .
C16 C17 C18 O12 -32(5) . .
C17 S3 C14 C13 165(4) . .
C17 S3 C14 C15 -8(3) . .
C17 S3 C14A C15A -1.8(17) . .
C17 S3 C14A C13A -174.0(18) . .
C17 C18 O11A Zn4 176.7(10) . 2_665
C18 C17 C16A C15A -179(2) . .
C19 C20 C21 C22 -178.8(10) . .
C20 S4 C23 C22 2.0(10) . .
C20 S4 C23 C24 179.6(7) . .
C20 C21 C22 C23 6.1(19) . .
C21 C22 C23 S4 -4.8(16) . .
C21 C22 C23 C24 177.7(11) . .
C22 C23 C24 O15 -178.7(11) . .
C22 C23 C24 O16 -2.4(15) . .
C23 S4 C20 C19 176.2(7) . .
C23 S4 C20 C21 1.5(10) . .
C26 N1 C25 O17 -7.2(18) . .
C27 N1 C25 O17 -179.7(11) . .
C29 N2 C28 O18 2.7(18) . .
C30 N2 C28 O18 -179.3(14) . .
C32 N3 C31 O19A -179(4) . .
C33 N3 C31 O19A -1(8) . .
C14A S3 C17 C18 -178.2(14) . .
C14A S3 C17 C16A -1(2) . .
C14A C15A C16A C17 -6(5) . .
C15A C14A C13A O10 -179(2) . .
C15A C14A C13A O9A 9(4) . .
C16A C17 C18 Zn4 -174(4) . 2_665
C16A C17 C18 O12 -3(3) . .
C16A C17 C18 O11A 178(3) . .
C13A C14A C15A C16A 175(3) . .
C32A N3A C31A O19A 169(2) . .
C33A N3A C31A O19A 1(3) . .

loop_
_smtbx_masks_void_nr
_smtbx_masks_void_average_x
_smtbx_masks_void_average_y
_smtbx_masks_void_average_z
_smtbx_masks_void_volume
_smtbx_masks_void_count_electrons
_smtbx_masks_void_content
1 -0.689 -0.113 -0.978 2324.3 139.1 '4 DMF'
